data_4078792
loop_
_publ_author_name
'Jacques, B\'eatrice'
'Kirsch, Jonathan'
'de Fr\'emont, Pierre'
'Braunstein, Pierre'

_publ_section_title
;
 NHC Gold(III) Triflimidate Complexes
;
_journal_issue 13
_journal_name_full Organometallics
_journal_page_first 4654
_journal_paper_doi 10.1021/om3004256
_journal_volume 31
_journal_year 2012
_chemical_formula_moiety 'C29 H36 Au Cl2 F6 N3 O4 S2'
_chemical_formula_sum 'C29 H36 Au Cl2 F6 N3 O4 S2'
_chemical_formula_weight 936.59
_chemical_name_common IPrAuCl2NtF2
_chemical_name_systematic IPrAuCl2NtF2
_space_group_IT_number 2
_symmetry_cell_setting triclinic
_symmetry_Int_Tables_number 2
_symmetry_space_group_name_Hall '-P 1'
_symmetry_space_group_name_H-M 'P -1'
_atom_sites_solution_hydrogens geom
_atom_sites_solution_primary direct
_atom_sites_solution_secondary difmap
_audit_creation_method SHELXL-97
_cell_angle_alpha 67.7940(10)
_cell_angle_beta 75.838(2)
_cell_angle_gamma 89.662(2)
_cell_formula_units_Z 4
_cell_length_a 11.3435(3)
_cell_length_b 18.8852(7)
_cell_length_c 22.3377(8)
_cell_measurement_reflns_used 42200
_cell_measurement_temperature 173(2)
_cell_measurement_theta_max 27.485
_cell_measurement_theta_min 0.998
_cell_volume 4275.7(3)
_computing_cell_refinement 'HKL Scalepack (Otwinowski & Minor 1997)'
_computing_data_collection 'Collect (Bruker AXS BV, 1997-2004)'
_computing_data_reduction 'HKL Denzo and Scalepack (Otwinowski & Minor 1997)'
_computing_molecular_graphics ORTEP
_computing_publication_material PLATON
_computing_structure_refinement 'SHELXL-97 (Sheldrick, 1997)'
_computing_structure_solution 'SHELXS-97 (Sheldrick, 1997)'
_diffrn_ambient_temperature 173(2)
_diffrn_detector_area_resol_mean 9
_diffrn_measured_fraction_theta_full 0.998
_diffrn_measured_fraction_theta_max 0.998
_diffrn_measurement_device_type KappaCCD
_diffrn_measurement_method CCD
_diffrn_radiation_monochromator graphite
_diffrn_radiation_probe x-ray
_diffrn_radiation_type MoK\a
_diffrn_radiation_wavelength 0.71073
_diffrn_reflns_av_R_equivalents 0.0000
_diffrn_reflns_av_sigmaI/netI 0.1067
_diffrn_reflns_limit_h_max 13
_diffrn_reflns_limit_h_min -13
_diffrn_reflns_limit_k_max 23
_diffrn_reflns_limit_k_min -21
_diffrn_reflns_limit_l_max 27
_diffrn_reflns_limit_l_min 0
_diffrn_reflns_number 16770
_diffrn_reflns_theta_full 26.00
_diffrn_reflns_theta_max 26.00
_diffrn_reflns_theta_min 1.83
_diffrn_source 'fine-focus sealed tube'
_exptl_absorpt_coefficient_mu 3.721
_exptl_absorpt_correction_T_max 0.5336
_exptl_absorpt_correction_T_min 0.3210
_exptl_absorpt_correction_type refdelf
_exptl_absorpt_process_details
;
Parkin S,Moezzi B & Hope H, (1995) J. Appl. Cryst. 28, 53-56
Cubic fit to sin(theta)/lambda - 24 parameters
;
_exptl_crystal_colour Pale-yellow
_exptl_crystal_density_diffrn 1.455
_exptl_crystal_density_method 'not measured'
_exptl_crystal_description Prism
_exptl_crystal_F_000 1848
_exptl_crystal_recrystallization_method 'DCM - Octane'
_exptl_crystal_size_max 0.20
_exptl_crystal_size_mid 0.15
_exptl_crystal_size_min 0.10
_platon_squeeze_details
;
;
_refine_diff_density_max 1.323
_refine_diff_density_min -0.959
_refine_diff_density_rms 0.170
_refine_ls_extinction_method none
_refine_ls_goodness_of_fit_ref 0.941
_refine_ls_hydrogen_treatment constr
_refine_ls_matrix_type full
_refine_ls_number_parameters 932
_refine_ls_number_reflns 16770
_refine_ls_number_restraints 180
_refine_ls_restrained_S_all 0.948
_refine_ls_R_factor_all 0.0836
_refine_ls_R_factor_gt 0.0506
_refine_ls_shift/su_max 0.002
_refine_ls_shift/su_mean 0.000
_refine_ls_structure_factor_coef Fsqd
_refine_ls_weighting_details 'calc w=1/[\s^2^(Fo^2^)+(0.0654P)^2^+0.0000P] where P=(Fo^2^+2Fc^2^)/3'
_refine_ls_weighting_scheme calc
_refine_ls_wR_factor_gt 0.1210
_refine_ls_wR_factor_ref 0.1309
_reflns_number_gt 10715
_reflns_number_total 16770
_reflns_threshold_expression >2sigma(I)
_cod_data_source_file om3004256_si_002.cif
_cod_data_source_block compound1
_cod_original_cell_volume 4275.7(2)
_cod_database_code 4078792

loop_
_symmetry_equiv_pos_as_xyz
'x, y, z'
'-x, -y, -z'

loop_
_atom_site_label
_atom_site_type_symbol
_atom_site_fract_x
_atom_site_fract_y
_atom_site_fract_z
_atom_site_U_iso_or_equiv
_atom_site_adp_type
_atom_site_occupancy
_atom_site_symmetry_multiplicity
_atom_site_calc_flag
_atom_site_refinement_flags
_atom_site_disorder_assembly
_atom_site_disorder_group
Au1 Au 1.13433(2) 0.177736(16) 0.251705(15) 0.03013(10) Uani 1 1 d . . .
Au2 Au 1.09281(2) 0.666163(16) 0.276401(16) 0.03303(10) Uani 1 1 d . . .
C1 C 0.9624(6) 0.1813(4) 0.2465(4) 0.0294(17) Uani 1 1 d . . .
C2 C 0.7667(6) 0.1465(5) 0.2601(4) 0.041(2) Uani 1 1 d . . .
H2 H 0.6923 0.1170 0.2742 0.049 Uiso 1 1 calc R . .
C3 C 0.7899(6) 0.2208(5) 0.2197(5) 0.048(2) Uani 1 1 d . . .
H3 H 0.7347 0.2525 0.2007 0.057 Uiso 1 1 calc R . .
C4 C 0.8820(6) 0.0462(4) 0.3243(4) 0.0356(19) Uani 1 1 d . . .
C5 C 0.8954(6) -0.0155(5) 0.3043(5) 0.046(2) Uani 1 1 d . . .
C6 C 0.8977(8) -0.0877(5) 0.3543(6) 0.065(3) Uani 1 1 d . . .
H6 H 0.9070 -0.1305 0.3432 0.078 Uiso 1 1 calc R . .
C7 C 0.8862(9) -0.0962(6) 0.4200(6) 0.076(3) Uani 1 1 d . . .
H7 H 0.8895 -0.1444 0.4523 0.091 Uiso 1 1 calc R . .
C8 C 0.8704(7) -0.0348(6) 0.4374(5) 0.060(3) Uani 1 1 d . . .
H8 H 0.8609 -0.0418 0.4819 0.072 Uiso 1 1 calc R . .
C9 C 0.8680(6) 0.0382(5) 0.3905(5) 0.046(2) Uani 1 1 d . . .
C10 C 0.8434(7) 0.1027(5) 0.4138(4) 0.050(2) Uani 1 1 d . . .
H10 H 0.8652 0.1509 0.3741 0.060 Uiso 1 1 calc R . .
C11 C 0.9141(12) 0.1057(7) 0.4604(6) 0.102(4) Uani 1 1 d . . .
H11A H 0.8945 0.1489 0.4724 0.153 Uiso 1 1 calc R . .
H11B H 0.9999 0.1109 0.4391 0.153 Uiso 1 1 calc R . .
H11C H 0.8940 0.0593 0.5000 0.153 Uiso 1 1 calc R . .
C12 C 0.7022(10) 0.0981(8) 0.4473(6) 0.111(5) Uani 1 1 d . . .
H12A H 0.6566 0.0965 0.4168 0.166 Uiso 1 1 calc R . .
H12B H 0.6853 0.1425 0.4579 0.166 Uiso 1 1 calc R . .
H12C H 0.6789 0.0526 0.4877 0.166 Uiso 1 1 calc R . .
C13 C 0.8996(7) -0.0087(5) 0.2350(5) 0.056(3) Uani 1 1 d . . .
H13 H 0.9242 0.0455 0.2058 0.067 Uiso 1 1 calc R . .
C14 C 0.7681(8) -0.0275(6) 0.2290(6) 0.086(4) Uani 1 1 d . . .
H14A H 0.7730 -0.0215 0.1838 0.130 Uiso 1 1 calc R . .
H14B H 0.7136 0.0071 0.2407 0.130 Uiso 1 1 calc R . .
H14C H 0.7379 -0.0794 0.2588 0.130 Uiso 1 1 calc R . .
C15 C 0.9885(9) -0.0539(6) 0.2067(7) 0.090(4) Uani 1 1 d . . .
H15A H 0.9845 -0.0444 0.1619 0.135 Uiso 1 1 calc R . .
H15B H 0.9684 -0.1076 0.2340 0.135 Uiso 1 1 calc R . .
H15C H 1.0695 -0.0386 0.2059 0.135 Uiso 1 1 calc R . .
C16 C 0.9669(6) 0.3208(4) 0.1711(4) 0.038(2) Uani 1 1 d . . .
C17 C 0.9395(7) 0.3753(5) 0.1991(5) 0.049(2) Uani 1 1 d . . .
C18 C 0.9837(9) 0.4510(6) 0.1580(7) 0.066(3) Uani 1 1 d . . .
H18 H 0.9696 0.4893 0.1748 0.079 Uiso 1 1 calc R . .
C19 C 1.0485(10) 0.4695(6) 0.0923(7) 0.078(3) Uani 1 1 d . . .
H19 H 1.0750 0.5207 0.0647 0.093 Uiso 1 1 calc R . .
C20 C 1.0754(8) 0.4122(6) 0.0660(5) 0.062(3) Uani 1 1 d . . .
H20 H 1.1223 0.4257 0.0222 0.075 Uiso 1 1 calc R . .
C21 C 1.0335(7) 0.3380(5) 0.1042(4) 0.044(2) Uani 1 1 d . . .
C22 C 1.0510(8) 0.2772(6) 0.0752(4) 0.055(2) Uani 1 1 d . . .
H22 H 1.0357 0.2269 0.1125 0.066 Uiso 1 1 calc R . .
C23 C 1.1830(8) 0.2843(7) 0.0317(5) 0.083(3) Uani 1 1 d . . .
H23A H 1.1912 0.2440 0.0151 0.125 Uiso 1 1 calc R . .
H23B H 1.2395 0.2800 0.0584 0.125 Uiso 1 1 calc R . .
H23C H 1.2001 0.3333 -0.0053 0.125 Uiso 1 1 calc R . .
C24 C 0.9606(9) 0.2806(7) 0.0345(6) 0.086(4) Uani 1 1 d . . .
H24A H 0.9726 0.2410 0.0171 0.129 Uiso 1 1 calc R . .
H24B H 0.9730 0.3299 -0.0020 0.129 Uiso 1 1 calc R . .
H24C H 0.8789 0.2732 0.0625 0.129 Uiso 1 1 calc R . .
C25 C 0.8641(7) 0.3561(6) 0.2701(5) 0.061(3) Uani 1 1 d . . .
H25 H 0.8662 0.3011 0.2951 0.074 Uiso 1 1 calc R . .
C26 C 0.9214(10) 0.4000(6) 0.3045(6) 0.081(4) Uani 1 1 d . . .
H26A H 0.8722 0.3868 0.3495 0.122 Uiso 1 1 calc R . .
H26B H 0.9246 0.4543 0.2799 0.122 Uiso 1 1 calc R . .
H26C H 1.0025 0.3858 0.3054 0.122 Uiso 1 1 calc R . .
C27 C 0.7290(8) 0.3705(7) 0.2735(7) 0.105(5) Uani 1 1 d . . .
H27A H 0.6842 0.3572 0.3193 0.157 Uiso 1 1 calc R . .
H27B H 0.6949 0.3395 0.2552 0.157 Uiso 1 1 calc R . .
H27C H 0.7238 0.4238 0.2481 0.157 Uiso 1 1 calc R . .
C28 C 1.3759(9) 0.1580(6) 0.3761(6) 0.065(3) Uani 1 1 d . . .
C29 C 1.4947(10) 0.1853(7) 0.1391(6) 0.072(3) Uani 1 1 d . . .
C30 C 1.2684(5) 0.6635(4) 0.2752(4) 0.0274(16) Uani 1 1 d . . .
C31 C 1.4605(6) 0.6330(4) 0.2635(4) 0.042(2) Uani 1 1 d . . .
H31 H 1.5306 0.6095 0.2532 0.051 Uiso 1 1 calc R . .
C32 C 1.4509(6) 0.6870(5) 0.2884(5) 0.046(2) Uani 1 1 d . . .
H32 H 1.5122 0.7075 0.2999 0.055 Uiso 1 1 calc R . .
C33 C 1.2844(6) 0.7666(5) 0.3192(5) 0.041(2) Uani 1 1 d . . .
C34 C 1.3148(7) 0.8435(5) 0.2740(5) 0.045(2) Uani 1 1 d . . .
C35 C 1.2690(8) 0.8986(5) 0.2984(6) 0.061(3) Uani 1 1 d . . .
H35 H 1.2857 0.9505 0.2708 0.074 Uiso 1 1 calc R . .
C36 C 1.1982(9) 0.8761(7) 0.3641(6) 0.074(3) Uani 1 1 d . . .
H36 H 1.1678 0.9139 0.3793 0.088 Uiso 1 1 calc R . .
C37 C 1.1717(8) 0.8018(6) 0.4067(5) 0.065(3) Uani 1 1 d . . .
H37 H 1.1234 0.7893 0.4501 0.078 Uiso 1 1 calc R . .
C38 C 1.2179(7) 0.7420(5) 0.3852(5) 0.050(2) Uani 1 1 d . . .
C39 C 1.3974(7) 0.8673(5) 0.2032(5) 0.053(2) Uani 1 1 d . . .
H39 H 1.3993 0.8230 0.1904 0.064 Uiso 1 1 calc R . .
C40 C 1.3579(9) 0.9356(5) 0.1493(6) 0.074(3) Uani 1 1 d . . .
H40A H 1.4144 0.9467 0.1064 0.110 Uiso 1 1 calc R . .
H40B H 1.3572 0.9800 0.1605 0.110 Uiso 1 1 calc R . .
H40C H 1.2775 0.9224 0.1476 0.110 Uiso 1 1 calc R . .
C41 C 1.5309(7) 0.8897(6) 0.2036(6) 0.072(3) Uani 1 1 d . . .
H41A H 1.5844 0.9037 0.1595 0.108 Uiso 1 1 calc R . .
H41B H 1.5591 0.8465 0.2345 0.108 Uiso 1 1 calc R . .
H41C H 1.5305 0.9323 0.2171 0.108 Uiso 1 1 calc R . .
C42 C 1.2017(8) 0.6614(5) 0.4336(4) 0.053(2) Uani 1 1 d . . .
H42 H 1.2115 0.6285 0.4080 0.063 Uiso 1 1 calc R . .
C43 C 1.3034(10) 0.6461(7) 0.4717(6) 0.101(4) Uani 1 1 d . . .
H43A H 1.2925 0.5935 0.5026 0.151 Uiso 1 1 calc R . .
H43B H 1.2984 0.6792 0.4958 0.151 Uiso 1 1 calc R . .
H43C H 1.3821 0.6563 0.4401 0.151 Uiso 1 1 calc R . .
C44 C 1.0746(9) 0.6357(7) 0.4860(5) 0.083(3) Uani 1 1 d . . .
H44A H 1.0717 0.5828 0.5150 0.124 Uiso 1 1 calc R . .
H44B H 1.0114 0.6418 0.4631 0.124 Uiso 1 1 calc R . .
H44C H 1.0625 0.6668 0.5121 0.124 Uiso 1 1 calc R . .
C45 C 1.3223(6) 0.5609(5) 0.2299(4) 0.0366(19) Uani 1 1 d . . .
C46 C 1.3167(6) 0.5879(5) 0.1631(5) 0.047(2) Uani 1 1 d . . .
C47 C 1.2983(7) 0.5321(6) 0.1380(5) 0.061(3) Uani 1 1 d . . .
H47 H 1.2971 0.5469 0.0935 0.073 Uiso 1 1 calc R . .
C48 C 1.2819(8) 0.4540(6) 0.1802(6) 0.069(3) Uani 1 1 d . . .
H48 H 1.2645 0.4176 0.1641 0.082 Uiso 1 1 calc R . .
C49 C 1.2912(7) 0.4301(6) 0.2458(6) 0.062(3) Uani 1 1 d . . .
H49 H 1.2855 0.3779 0.2720 0.075 Uiso 1 1 calc R . .
C50 C 1.3092(6) 0.4837(5) 0.2726(5) 0.042(2) Uani 1 1 d . . .
C51 C 1.3437(8) 0.6708(6) 0.1167(5) 0.059(3) Uani 1 1 d . . .
H51 H 1.3244 0.7012 0.1443 0.070 Uiso 1 1 calc R . .
C52 C 1.2610(10) 0.6936(7) 0.0675(5) 0.088(3) Uani 1 1 d . . .
H52A H 1.2793 0.7472 0.0392 0.132 Uiso 1 1 calc R . .
H52B H 1.1768 0.6840 0.0925 0.132 Uiso 1 1 calc R . .
H52C H 1.2759 0.6637 0.0403 0.132 Uiso 1 1 calc R . .
C53 C 1.4803(8) 0.6941(6) 0.0760(6) 0.082(3) Uani 1 1 d . . .
H53A H 1.4914 0.7481 0.0484 0.122 Uiso 1 1 calc R . .
H53B H 1.5024 0.6654 0.0482 0.122 Uiso 1 1 calc R . .
H53C H 1.5312 0.6833 0.1064 0.122 Uiso 1 1 calc R . .
C54 C 1.4507(7) 0.4300(6) 0.3466(6) 0.078(3) Uani 1 1 d . . .
H54A H 1.4560 0.4131 0.3921 0.116 Uiso 1 1 calc R . .
H54B H 1.5119 0.4719 0.3184 0.116 Uiso 1 1 calc R . .
H54C H 1.4637 0.3883 0.3318 0.116 Uiso 1 1 calc R . .
C55 C 1.3212(7) 0.4570(5) 0.3424(5) 0.056(2) Uani 1 1 d . . .
H55 H 1.3100 0.5000 0.3570 0.067 Uiso 1 1 calc R . .
C56 C 1.2246(8) 0.3895(5) 0.3919(5) 0.070(3) Uani 1 1 d . . .
H56A H 1.2357 0.3742 0.4362 0.105 Uiso 1 1 calc R . .
H56B H 1.2341 0.3468 0.3783 0.105 Uiso 1 1 calc R . .
H56C H 1.1442 0.4056 0.3920 0.105 Uiso 1 1 calc R . .
C57 C 0.7359(8) 0.6002(6) 0.4021(6) 0.063(3) Uani 1 1 d . . .
C58 C 0.8402(10) 0.7413(7) 0.1588(6) 0.065(3) Uani 1 1 d . . .
N1 N 1.3181(5) 0.1745(3) 0.2564(3) 0.0350(15) Uani 1 1 d . . .
N2 N 0.8747(5) 0.1210(3) 0.2774(3) 0.0326(15) Uani 1 1 d . . .
N3 N 0.9124(5) 0.2421(4) 0.2114(3) 0.0362(15) Uani 1 1 d . . .
N4 N 0.9060(5) 0.6695(3) 0.2771(3) 0.0330(15) Uani 1 1 d . . .
N5 N 1.3467(5) 0.6179(3) 0.2556(3) 0.0353(16) Uani 1 1 d . . .
N6 N 1.3314(5) 0.7072(4) 0.2940(3) 0.0381(16) Uani 1 1 d . . .
S1 S 1.35423(16) 0.11140(12) 0.32080(11) 0.0410(5) Uani 1 1 d . . .
S2 S 1.42243(16) 0.23504(12) 0.19318(11) 0.0420(5) Uani 1 1 d . . .
S3 S 0.81131(16) 0.69048(12) 0.33573(12) 0.0439(5) Uani 1 1 d . . .
S4 S 0.85804(17) 0.64907(13) 0.22277(13) 0.0478(6) Uani 1 1 d . . .
O1 O 1.4690(5) 0.0863(4) 0.3028(3) 0.0656(18) Uani 1 1 d . . .
O2 O 1.2488(5) 0.0593(3) 0.3580(3) 0.0559(16) Uani 1 1 d . . .
O3 O 1.5199(5) 0.2576(4) 0.2136(3) 0.0592(17) Uani 1 1 d . . .
O4 O 1.3574(5) 0.2907(3) 0.1534(3) 0.0594(16) Uani 1 1 d . . .
O5 O 0.8841(5) 0.7207(3) 0.3650(3) 0.0564(16) Uani 1 1 d . . .
O6 O 0.7139(5) 0.7298(3) 0.3116(3) 0.0606(17) Uani 1 1 d . . .
O7 O 0.9554(5) 0.6188(4) 0.1908(3) 0.0621(19) Uani 1 1 d . . .
O8 O 0.7399(5) 0.6100(4) 0.2497(3) 0.0658(19) Uani 1 1 d . . .
Cl1 Cl 1.09983(17) 0.25105(13) 0.31293(12) 0.0535(6) Uani 1 1 d . . .
Cl2 Cl 1.16738(16) 0.10479(13) 0.18968(12) 0.0522(6) Uani 1 1 d . . .
Cl3 Cl 1.05286(15) 0.54805(11) 0.36097(11) 0.0461(5) Uani 1 1 d . . .
Cl4 Cl 1.13647(17) 0.78364(12) 0.19097(12) 0.0494(5) Uani 1 1 d . . .
F1 F 1.4016(7) 0.1084(5) 0.4283(3) 0.117(3) Uani 1 1 d U . .
F5 F 1.4413(8) 0.1869(6) 0.0977(5) 0.149(4) Uani 1 1 d U . .
F6 F 1.4790(9) 0.1095(5) 0.1702(5) 0.150(3) Uani 1 1 d U . .
F2 F 1.4986(16) 0.1878(12) 0.3537(10) 0.087(5) Uani 0.39 1 d PU A 1
F3 F 1.307(2) 0.2027(14) 0.3819(11) 0.086(5) Uani 0.39 1 d PU B 1
F4 F 1.6098(12) 0.1732(10) 0.1452(8) 0.086(4) Uani 0.45 1 d PU C 3
F7 F 0.7653(13) 0.5357(10) 0.3838(11) 0.071(4) Uani 0.49 1 d PU D 5
F8 F 0.761(2) 0.5872(14) 0.4527(15) 0.112(5) Uani 0.49 1 d PU E 5
F9 F 0.6158(11) 0.5960(9) 0.4026(9) 0.101(5) Uani 0.49 1 d PU F 5
F10 F 0.7769(14) 0.7302(9) 0.1219(8) 0.109(4) Uani 0.54 1 d PU G 7
F11 F 0.8096(14) 0.7944(12) 0.1791(10) 0.095(5) Uani 0.54 1 d PU H 7
F12 F 0.9519(12) 0.7686(9) 0.1128(8) 0.084(4) Uani 0.54 1 d PU I 7
F2B F 1.4319(13) 0.2260(8) 0.3487(7) 0.105(4) Uani 0.61 1 d PU J 2
F3B F 1.2550(10) 0.1741(8) 0.4104(6) 0.080(3) Uani 0.61 1 d PU K 2
F4B F 1.5971(12) 0.2243(9) 0.0987(7) 0.102(4) Uani 0.55 1 d PU L 4
F9B F 0.6387(13) 0.6143(9) 0.4428(8) 0.107(5) Uani 0.51 1 d PU M 6
F7B F 0.7108(16) 0.5511(12) 0.3860(12) 0.101(5) Uani 0.51 1 d PU N 6
F8B F 0.8081(15) 0.5701(12) 0.4472(12) 0.091(4) Uani 0.51 1 d PU O 6
F10B F 0.7196(13) 0.7465(10) 0.1645(9) 0.105(5) Uani 0.46 1 d PU P 8
F12B F 0.8979(19) 0.7557(12) 0.0988(10) 0.103(5) Uani 0.46 1 d PU Q 8
F11B F 0.8732(15) 0.8025(13) 0.1671(12) 0.081(5) Uani 0.46 1 d PU R 8

loop_
_atom_site_aniso_label
_atom_site_aniso_U_11
_atom_site_aniso_U_22
_atom_site_aniso_U_33
_atom_site_aniso_U_23
_atom_site_aniso_U_13
_atom_site_aniso_U_12
Au1 0.01918(14) 0.02928(18) 0.0440(2) -0.01563(15) -0.00953(13) 0.00176(11)
Au2 0.01985(15) 0.03192(19) 0.0527(2) -0.02243(17) -0.00931(14) 0.00285(12)
C1 0.023(4) 0.029(4) 0.041(5) -0.015(4) -0.013(3) 0.012(3)
C2 0.026(4) 0.036(5) 0.061(6) -0.018(5) -0.015(4) 0.000(3)
C3 0.017(4) 0.057(6) 0.079(7) -0.033(6) -0.018(4) 0.009(4)
C4 0.021(4) 0.033(5) 0.054(6) -0.016(4) -0.015(4) 0.003(3)
C5 0.026(4) 0.047(6) 0.066(7) -0.022(5) -0.015(4) -0.003(4)
C6 0.056(6) 0.031(6) 0.106(10) -0.023(6) -0.023(6) -0.001(4)
C7 0.066(7) 0.058(7) 0.095(10) -0.010(7) -0.039(7) 0.011(5)
C8 0.048(5) 0.067(7) 0.053(7) -0.011(6) -0.010(5) -0.002(5)
C9 0.031(4) 0.043(6) 0.060(6) -0.013(5) -0.016(4) -0.002(4)
C10 0.043(5) 0.060(6) 0.032(5) -0.012(5) 0.009(4) -0.003(4)
C11 0.171(13) 0.086(10) 0.062(8) -0.033(7) -0.047(9) 0.031(9)
C12 0.083(8) 0.120(12) 0.094(10) -0.032(9) 0.024(7) 0.024(8)
C13 0.031(4) 0.066(7) 0.088(8) -0.052(6) -0.011(5) 0.002(4)
C14 0.058(6) 0.106(9) 0.133(11) -0.086(9) -0.028(7) -0.008(6)
C15 0.075(7) 0.085(9) 0.141(12) -0.081(9) -0.024(7) 0.010(6)
C16 0.022(4) 0.025(4) 0.063(6) -0.009(4) -0.020(4) 0.000(3)
C17 0.041(5) 0.039(6) 0.079(7) -0.026(5) -0.031(5) 0.013(4)
C18 0.059(6) 0.039(6) 0.111(10) -0.029(7) -0.045(7) 0.013(5)
C19 0.081(8) 0.052(7) 0.095(10) -0.010(7) -0.044(8) -0.009(6)
C20 0.064(6) 0.058(7) 0.060(7) -0.010(6) -0.029(5) -0.013(5)
C21 0.041(5) 0.044(6) 0.039(6) -0.003(5) -0.014(4) -0.006(4)
C22 0.064(6) 0.065(7) 0.040(6) -0.022(5) -0.017(5) 0.011(5)
C23 0.056(6) 0.126(11) 0.067(8) -0.041(8) -0.008(6) 0.018(6)
C24 0.086(8) 0.113(10) 0.096(9) -0.074(9) -0.036(7) 0.004(7)
C25 0.044(5) 0.070(7) 0.086(8) -0.051(6) -0.012(5) 0.023(5)
C26 0.088(8) 0.079(8) 0.108(10) -0.066(8) -0.032(7) 0.023(6)
C27 0.051(6) 0.142(12) 0.181(14) -0.123(12) -0.039(8) 0.040(7)
C28 0.066(7) 0.063(8) 0.076(8) -0.030(7) -0.034(6) 0.015(6)
C29 0.060(7) 0.087(9) 0.068(8) -0.031(7) -0.015(6) 0.008(6)
C30 0.022(3) 0.023(4) 0.040(5) -0.013(4) -0.011(3) 0.001(3)
C31 0.014(3) 0.034(5) 0.077(7) -0.024(5) -0.004(4) 0.002(3)
C32 0.025(4) 0.039(5) 0.074(7) -0.022(5) -0.014(4) 0.004(4)
C33 0.021(4) 0.041(5) 0.071(7) -0.030(5) -0.015(4) 0.002(3)
C34 0.030(4) 0.039(5) 0.072(7) -0.029(5) -0.014(4) -0.003(4)
C35 0.053(5) 0.046(6) 0.095(9) -0.038(6) -0.019(6) -0.003(4)
C36 0.077(7) 0.068(8) 0.096(10) -0.064(8) -0.008(7) 0.009(6)
C37 0.065(6) 0.079(8) 0.067(8) -0.047(7) -0.013(5) 0.006(6)
C38 0.037(5) 0.057(6) 0.061(7) -0.029(6) -0.013(5) -0.002(4)
C39 0.045(5) 0.034(5) 0.065(7) -0.007(5) -0.005(5) -0.011(4)
C40 0.069(7) 0.050(7) 0.098(9) -0.024(6) -0.023(6) 0.004(5)
C41 0.038(5) 0.065(7) 0.112(9) -0.038(7) -0.013(5) -0.008(5)
C42 0.059(6) 0.057(6) 0.045(6) -0.024(5) -0.011(5) 0.002(5)
C43 0.095(9) 0.089(10) 0.108(11) -0.012(8) -0.051(8) 0.008(7)
C44 0.071(7) 0.098(9) 0.062(8) -0.018(7) -0.005(6) -0.018(6)
C45 0.024(4) 0.038(5) 0.055(6) -0.030(5) -0.005(4) 0.000(3)
C46 0.028(4) 0.044(6) 0.071(7) -0.034(5) 0.000(4) -0.002(4)
C47 0.051(5) 0.075(8) 0.075(8) -0.052(7) -0.011(5) 0.003(5)
C48 0.056(6) 0.064(8) 0.095(9) -0.056(7) 0.005(6) -0.007(5)
C49 0.042(5) 0.052(6) 0.108(10) -0.053(7) -0.010(6) -0.001(4)
C50 0.025(4) 0.045(6) 0.062(6) -0.028(5) -0.008(4) 0.007(4)
C51 0.064(6) 0.065(7) 0.055(7) -0.033(6) -0.013(5) 0.012(5)
C52 0.099(9) 0.088(9) 0.065(8) -0.014(7) -0.026(7) -0.010(7)
C53 0.061(6) 0.081(9) 0.089(9) -0.026(7) -0.004(6) -0.012(6)
C54 0.034(5) 0.058(7) 0.129(10) -0.023(7) -0.024(6) 0.014(4)
C55 0.033(4) 0.044(6) 0.080(8) -0.020(5) -0.004(5) 0.003(4)
C56 0.055(6) 0.046(6) 0.087(8) -0.013(6) 0.001(5) -0.003(5)
C57 0.047(6) 0.069(8) 0.078(9) -0.036(7) -0.015(6) -0.002(5)
C58 0.072(7) 0.082(8) 0.057(8) -0.043(7) -0.019(6) 0.017(6)
N1 0.022(3) 0.027(4) 0.050(4) -0.007(3) -0.010(3) 0.003(3)
N2 0.016(3) 0.034(4) 0.054(4) -0.022(4) -0.013(3) 0.001(3)
N3 0.021(3) 0.041(4) 0.048(4) -0.016(4) -0.013(3) -0.002(3)
N4 0.021(3) 0.030(4) 0.054(4) -0.024(3) -0.007(3) 0.004(3)
N5 0.021(3) 0.034(4) 0.059(5) -0.028(4) -0.007(3) 0.004(3)
N6 0.023(3) 0.036(4) 0.061(5) -0.028(4) -0.005(3) -0.004(3)
S1 0.0281(10) 0.0353(12) 0.0542(14) -0.0082(11) -0.0157(10) 0.0020(9)
S2 0.0250(10) 0.0450(13) 0.0489(14) -0.0124(11) -0.0064(9) -0.0050(9)
S3 0.0264(10) 0.0467(13) 0.0652(16) -0.0296(12) -0.0109(10) 0.0081(9)
S4 0.0295(10) 0.0541(15) 0.0771(17) -0.0408(14) -0.0200(11) 0.0069(9)
O1 0.036(3) 0.065(5) 0.089(5) -0.019(4) -0.022(3) 0.024(3)
O2 0.048(3) 0.043(4) 0.063(4) -0.002(3) -0.019(3) -0.009(3)
O3 0.034(3) 0.073(5) 0.061(4) -0.013(4) -0.016(3) -0.020(3)
O4 0.044(3) 0.055(4) 0.061(4) -0.004(3) -0.012(3) -0.001(3)
O5 0.050(3) 0.061(4) 0.070(5) -0.041(4) -0.012(3) 0.006(3)
O6 0.034(3) 0.067(4) 0.083(5) -0.033(4) -0.014(3) 0.021(3)
O7 0.043(3) 0.080(5) 0.095(5) -0.064(4) -0.024(3) 0.024(3)
O8 0.034(3) 0.077(5) 0.097(5) -0.040(4) -0.024(3) -0.011(3)
Cl1 0.0406(11) 0.0655(15) 0.0797(17) -0.0508(14) -0.0240(11) 0.0132(10)
Cl2 0.0336(10) 0.0647(15) 0.0788(17) -0.0505(14) -0.0142(11) 0.0086(10)
Cl3 0.0259(9) 0.0368(12) 0.0681(15) -0.0146(11) -0.0081(10) 0.0019(8)
Cl4 0.0372(11) 0.0404(13) 0.0668(16) -0.0147(12) -0.0170(10) 0.0019(9)
F1 0.130(6) 0.152(7) 0.076(5) -0.031(5) -0.062(5) 0.038(5)
F5 0.167(7) 0.218(10) 0.126(7) -0.124(7) -0.062(6) 0.074(7)
F6 0.214(9) 0.101(6) 0.122(7) -0.067(6) 0.021(6) 0.022(6)
F2 0.090(10) 0.107(11) 0.077(7) -0.052(8) -0.013(8) -0.040(7)
F3 0.087(10) 0.105(11) 0.079(11) -0.047(9) -0.026(8) 0.012(9)
F4 0.046(6) 0.124(11) 0.094(9) -0.062(8) 0.005(7) -0.008(7)
F7 0.058(9) 0.047(7) 0.094(7) -0.020(6) -0.004(8) 0.005(6)
F8 0.106(12) 0.108(10) 0.095(8) -0.014(8) -0.023(10) 0.001(9)
F9 0.041(6) 0.096(8) 0.120(11) -0.008(7) 0.010(7) 0.003(6)
F10 0.095(9) 0.138(9) 0.106(10) -0.031(7) -0.074(8) -0.009(7)
F11 0.114(12) 0.074(7) 0.096(8) -0.032(6) -0.027(10) 0.043(10)
F12 0.074(9) 0.099(8) 0.075(7) -0.025(6) -0.027(6) 0.008(7)
F2B 0.134(10) 0.103(9) 0.078(6) -0.059(7) 0.014(7) -0.053(7)
F3B 0.070(8) 0.098(9) 0.064(8) -0.032(7) -0.003(6) -0.006(6)
F4B 0.073(6) 0.131(10) 0.081(8) -0.060(7) 0.051(6) -0.036(7)
F9B 0.063(7) 0.103(8) 0.104(10) -0.018(7) 0.032(7) 0.020(6)
F7B 0.103(11) 0.065(9) 0.107(7) -0.016(7) -0.003(10) -0.017(9)
F8B 0.070(10) 0.091(9) 0.091(8) -0.016(7) -0.017(8) 0.030(6)
F10B 0.062(8) 0.126(9) 0.121(11) -0.020(8) -0.060(8) 0.011(7)
F12B 0.110(11) 0.107(9) 0.078(9) -0.028(7) -0.015(8) 0.029(9)
F11B 0.088(11) 0.065(7) 0.097(9) -0.021(7) -0.054(10) 0.013(9)

loop_
_atom_type_symbol
_atom_type_description
_atom_type_scat_dispersion_real
_atom_type_scat_dispersion_imag
_atom_type_scat_source
Au Au -2.0133 8.8022 'International Tables Vol C Tables 4.2.6.8 and 6.1.1.4'
C C 0.0033 0.0016 'International Tables Vol C Tables 4.2.6.8 and 6.1.1.4'
N N 0.0061 0.0033 'International Tables Vol C Tables 4.2.6.8 and 6.1.1.4'
S S 0.1246 0.1234 'International Tables Vol C Tables 4.2.6.8 and 6.1.1.4'
O O 0.0106 0.0060 'International Tables Vol C Tables 4.2.6.8 and 6.1.1.4'
Cl Cl 0.1484 0.1585 'International Tables Vol C Tables 4.2.6.8 and 6.1.1.4'
F F 0.0171 0.0103 'International Tables Vol C Tables 4.2.6.8 and 6.1.1.4'
H H 0.0000 0.0000 'International Tables Vol C Tables 4.2.6.8 and 6.1.1.4'

loop_
_geom_angle_atom_site_label_1
_geom_angle_atom_site_label_2
_geom_angle_atom_site_label_3
_geom_angle
C1 Au1 N1 179.5(3)
C1 Au1 Cl1 89.84(19)
N1 Au1 Cl1 90.36(16)
C1 Au1 Cl2 89.61(19)
N1 Au1 Cl2 90.19(16)
Cl1 Au1 Cl2 179.37(7)
C30 Au2 N4 179.6(3)
C30 Au2 Cl3 89.5(2)
N4 Au2 Cl3 90.87(18)
C30 Au2 Cl4 89.6(2)
N4 Au2 Cl4 90.09(18)
Cl3 Au2 Cl4 178.85(7)
N3 C1 N2 107.8(5)
N3 C1 Au1 126.6(5)
N2 C1 Au1 125.5(5)
C3 C2 N2 107.7(6)
C3 C2 H2 126.2
N2 C2 H2 126.2
C2 C3 N3 107.3(6)
C2 C3 H3 126.3
N3 C3 H3 126.3
C5 C4 C9 123.1(8)
C5 C4 N2 120.2(7)
C9 C4 N2 116.6(6)
C4 C5 C6 116.4(8)
C4 C5 C13 123.4(8)
C6 C5 C13 120.0(8)
C7 C6 C5 121.1(9)
C7 C6 H6 119.5
C5 C6 H6 119.5
C8 C7 C6 120.3(10)
C8 C7 H7 119.8
C6 C7 H7 119.8
C7 C8 C9 121.6(10)
C7 C8 H8 119.2
C9 C8 H8 119.2
C8 C9 C4 117.4(8)
C8 C9 C10 118.7(8)
C4 C9 C10 123.7(8)
C11 C10 C9 114.4(8)
C11 C10 C12 109.7(9)
C9 C10 C12 109.7(8)
C11 C10 H10 107.6
C9 C10 H10 107.6
C12 C10 H10 107.6
C10 C11 H11A 109.5
C10 C11 H11B 109.5
H11A C11 H11B 109.5
C10 C11 H11C 109.5
H11A C11 H11C 109.5
H11B C11 H11C 109.5
C10 C12 H12A 109.5
C10 C12 H12B 109.5
H12A C12 H12B 109.5
C10 C12 H12C 109.5
H12A C12 H12C 109.5
H12B C12 H12C 109.5
C5 C13 C15 116.5(8)
C5 C13 C14 111.2(7)
C15 C13 C14 109.4(7)
C5 C13 H13 106.4
C15 C13 H13 106.4
C14 C13 H13 106.4
C13 C14 H14A 109.5
C13 C14 H14B 109.5
H14A C14 H14B 109.5
C13 C14 H14C 109.5
H14A C14 H14C 109.5
H14B C14 H14C 109.5
C13 C15 H15A 109.5
C13 C15 H15B 109.5
H15A C15 H15B 109.5
C13 C15 H15C 109.5
H15A C15 H15C 109.5
H15B C15 H15C 109.5
C17 C16 C21 124.3(8)
C17 C16 N3 117.6(8)
C21 C16 N3 117.7(7)
C16 C17 C18 116.8(9)
C16 C17 C25 123.5(8)
C18 C17 C25 119.7(9)
C19 C18 C17 120.1(10)
C19 C18 H18 119.9
C17 C18 H18 119.9
C18 C19 C20 121.2(10)
C18 C19 H19 119.4
C20 C19 H19 119.4
C21 C20 C19 120.5(10)
C21 C20 H20 119.8
C19 C20 H20 119.8
C20 C21 C16 117.0(8)
C20 C21 C22 121.2(9)
C16 C21 C22 121.7(8)
C21 C22 C24 110.9(7)
C21 C22 C23 111.9(8)
C24 C22 C23 110.0(8)
C21 C22 H22 108.0
C24 C22 H22 108.0
C23 C22 H22 108.0
C22 C23 H23A 109.5
C22 C23 H23B 109.5
H23A C23 H23B 109.5
C22 C23 H23C 109.5
H23A C23 H23C 109.5
H23B C23 H23C 109.5
C22 C24 H24A 109.5
C22 C24 H24B 109.5
H24A C24 H24B 109.5
C22 C24 H24C 109.5
H24A C24 H24C 109.5
H24B C24 H24C 109.5
C17 C25 C27 112.1(8)
C17 C25 C26 110.9(8)
C27 C25 C26 111.8(7)
C17 C25 H25 107.3
C27 C25 H25 107.3
C26 C25 H25 107.3
C25 C26 H26A 109.5
C25 C26 H26B 109.5
H26A C26 H26B 109.5
C25 C26 H26C 109.5
H26A C26 H26C 109.5
H26B C26 H26C 109.5
C25 C27 H27A 109.5
C25 C27 H27B 109.5
H27A C27 H27B 109.5
C25 C27 H27C 109.5
H27A C27 H27C 109.5
H27B C27 H27C 109.5
N6 C30 N5 106.7(5)
N6 C30 Au2 126.1(5)
N5 C30 Au2 127.1(4)
C32 C31 N5 107.5(6)
C32 C31 H31 126.3
N5 C31 H31 126.3
C31 C32 N6 106.9(6)
C31 C32 H32 126.5
N6 C32 H32 126.5
C38 C33 C34 125.9(7)
C38 C33 N6 117.4(8)
C34 C33 N6 116.7(8)
C35 C34 C33 115.9(9)
C35 C34 C39 120.6(8)
C33 C34 C39 123.4(7)
C34 C35 C36 120.0(9)
C34 C35 H35 120.0
C36 C35 H35 120.0
C37 C36 C35 122.7(9)
C37 C36 H36 118.6
C35 C36 H36 118.6
C36 C37 C38 120.2(10)
C36 C37 H37 119.9
C38 C37 H37 119.9
C33 C38 C37 115.2(9)
C33 C38 C42 124.2(8)
C37 C38 C42 120.5(9)
C34 C39 C40 114.8(7)
C34 C39 C41 108.6(7)
C40 C39 C41 108.4(7)
C34 C39 H39 108.3
C40 C39 H39 108.3
C41 C39 H39 108.3
C39 C40 H40A 109.5
C39 C40 H40B 109.5
H40A C40 H40B 109.5
C39 C40 H40C 109.5
H40A C40 H40C 109.5
H40B C40 H40C 109.5
C39 C41 H41A 109.5
C39 C41 H41B 109.5
H41A C41 H41B 109.5
C39 C41 H41C 109.5
H41A C41 H41C 109.5
H41B C41 H41C 109.5
C38 C42 C43 110.2(8)
C38 C42 C44 115.0(8)
C43 C42 C44 108.7(8)
C38 C42 H42 107.5
C43 C42 H42 107.5
C44 C42 H42 107.5
C42 C43 H43A 109.5
C42 C43 H43B 109.5
H43A C43 H43B 109.5
C42 C43 H43C 109.5
H43A C43 H43C 109.5
H43B C43 H43C 109.5
C42 C44 H44A 109.5
C42 C44 H44B 109.5
H44A C44 H44B 109.5
C42 C44 H44C 109.5
H44A C44 H44C 109.5
H44B C44 H44C 109.5
C50 C45 C46 124.7(7)
C50 C45 N5 118.1(7)
C46 C45 N5 117.2(7)
C45 C46 C47 116.7(8)
C45 C46 C51 123.1(7)
C47 C46 C51 119.7(9)
C48 C47 C46 119.9(10)
C48 C47 H47 120.0
C46 C47 H47 120.0
C49 C48 C47 121.1(9)
C49 C48 H48 119.5
C47 C48 H48 119.5
C48 C49 C50 120.6(10)
C48 C49 H49 119.7
C50 C49 H49 119.7
C45 C50 C49 116.9(9)
C45 C50 C55 123.2(7)
C49 C50 C55 119.7(9)
C46 C51 C52 111.6(8)
C46 C51 C53 114.0(7)
C52 C51 C53 109.4(9)
C46 C51 H51 107.2
C52 C51 H51 107.2
C53 C51 H51 107.2
C51 C52 H52A 109.5
C51 C52 H52B 109.5
H52A C52 H52B 109.5
C51 C52 H52C 109.5
H52A C52 H52C 109.5
H52B C52 H52C 109.5
C51 C53 H53A 109.5
C51 C53 H53B 109.5
H53A C53 H53B 109.5
C51 C53 H53C 109.5
H53A C53 H53C 109.5
H53B C53 H53C 109.5
C55 C54 H54A 109.5
C55 C54 H54B 109.5
H54A C54 H54B 109.5
C55 C54 H54C 109.5
H54A C54 H54C 109.5
H54B C54 H54C 109.5
C50 C55 C56 112.4(7)
C50 C55 C54 111.3(8)
C56 C55 C54 108.0(7)
C50 C55 H55 108.4
C56 C55 H55 108.4
C54 C55 H55 108.4
C55 C56 H56A 109.5
C55 C56 H56B 109.5
H56A C56 H56B 109.5
C55 C56 H56C 109.5
H56A C56 H56C 109.5
H56B C56 H56C 109.5
S1 N1 S2 121.3(3)
S1 N1 Au1 120.2(3)
S2 N1 Au1 118.6(3)
C1 N2 C2 108.0(6)
C1 N2 C4 128.3(5)
C2 N2 C4 123.5(6)
C1 N3 C3 109.1(7)
C1 N3 C16 129.5(5)
C3 N3 C16 121.4(6)
S4 N4 S3 121.4(3)
S4 N4 Au2 120.1(3)
S3 N4 Au2 118.5(3)
C30 N5 C31 109.2(5)
C30 N5 C45 127.8(5)
C31 N5 C45 123.0(5)
C30 N6 C32 109.6(6)
C30 N6 C33 126.8(5)
C32 N6 C33 123.7(6)
O1 S1 O2 121.9(4)
O1 S1 N1 111.9(4)
O2 S1 N1 106.1(3)
O1 S1 C28 102.9(4)
O2 S1 C28 104.2(5)
N1 S1 C28 108.9(4)
O3 S2 O4 121.3(4)
O3 S2 N1 112.4(3)
O4 S2 N1 105.8(3)
O3 S2 C29 104.2(4)
O4 S2 C29 104.0(5)
N1 S2 C29 108.4(5)
O5 S3 O6 121.7(3)
O5 S3 N4 106.6(3)
O6 S3 N4 110.9(3)
O5 S3 C57 104.9(5)
O6 S3 C57 104.1(4)
N4 S3 C57 107.6(4)
O7 S4 O8 121.1(4)
O7 S4 N4 105.9(3)
O8 S4 N4 112.2(4)
O7 S4 C58 105.7(5)
O8 S4 C58 104.6(4)
N4 S4 C58 106.2(4)

loop_
_geom_bond_atom_site_label_1
_geom_bond_atom_site_label_2
_geom_bond_distance
Au1 C1 1.982(6)
Au1 N1 2.112(5)
Au1 Cl1 2.2591(18)
Au1 Cl2 2.2673(18)
Au2 C30 1.986(6)
Au2 N4 2.116(5)
Au2 Cl3 2.271(2)
Au2 Cl4 2.271(2)
C1 N3 1.336(9)
C1 N2 1.357(9)
C2 C3 1.335(11)
C2 N2 1.402(8)
C2 H2 0.9300
C3 N3 1.397(8)
C3 H3 0.9300
C4 C5 1.392(10)
C4 C9 1.398(11)
C4 N2 1.423(9)
C5 C6 1.402(12)
C5 C13 1.493(12)
C6 C7 1.389(14)
C6 H6 0.9300
C7 C8 1.353(13)
C7 H7 0.9300
C8 C9 1.386(12)
C8 H8 0.9300
C9 C10 1.494(11)
C10 C11 1.479(12)
C10 C12 1.581(12)
C10 H10 0.9800
C11 H11A 0.9600
C11 H11B 0.9600
C11 H11C 0.9600
C12 H12A 0.9600
C12 H12B 0.9600
C12 H12C 0.9600
C13 C15 1.494(11)
C13 C14 1.584(10)
C13 H13 0.9800
C14 H14A 0.9600
C14 H14B 0.9600
C14 H14C 0.9600
C15 H15A 0.9600
C15 H15B 0.9600
C15 H15C 0.9600
C16 C17 1.389(10)
C16 C21 1.413(11)
C16 N3 1.459(9)
C17 C18 1.390(13)
C17 C25 1.513(13)
C18 C19 1.380(14)
C18 H18 0.9300
C19 C20 1.412(13)
C19 H19 0.9300
C20 C21 1.351(12)
C20 H20 0.9300
C21 C22 1.506(11)
C22 C24 1.516(11)
C22 C23 1.548(12)
C22 H22 0.9800
C23 H23A 0.9600
C23 H23B 0.9600
C23 H23C 0.9600
C24 H24A 0.9600
C24 H24B 0.9600
C24 H24C 0.9600
C25 C27 1.543(11)
C25 C26 1.559(12)
C25 H25 0.9800
C26 H26A 0.9600
C26 H26B 0.9600
C26 H26C 0.9600
C27 H27A 0.9600
C27 H27B 0.9600
C27 H27C 0.9600
C28 S1 1.826(10)
C29 S2 1.838(11)
C30 N6 1.335(8)
C30 N5 1.344(8)
C31 C32 1.326(10)
C31 N5 1.390(8)
C31 H31 0.9300
C32 N6 1.395(8)
C32 H32 0.9300
C33 C38 1.379(12)
C33 C34 1.405(11)
C33 N6 1.478(9)
C34 C35 1.391(11)
C34 C39 1.523(12)
C35 C36 1.392(14)
C35 H35 0.9300
C36 C37 1.349(14)
C36 H36 0.9300
C37 C38 1.436(12)
C37 H37 0.9300
C38 C42 1.477(12)
C39 C40 1.548(12)
C39 C41 1.577(10)
C39 H39 0.9800
C40 H40A 0.9600
C40 H40B 0.9600
C40 H40C 0.9600
C41 H41A 0.9600
C41 H41B 0.9600
C41 H41C 0.9600
C42 C43 1.558(12)
C42 C44 1.562(13)
C42 H42 0.9800
C43 H43A 0.9600
C43 H43B 0.9600
C43 H43C 0.9600
C44 H44A 0.9600
C44 H44B 0.9600
C44 H44C 0.9600
C45 C50 1.392(11)
C45 C46 1.401(11)
C45 N5 1.453(8)
C46 C47 1.405(10)
C46 C51 1.498(12)
C47 C48 1.401(14)
C47 H47 0.9300
C48 C49 1.392(14)
C48 H48 0.9300
C49 C50 1.395(11)
C49 H49 0.9300
C50 C55 1.488(12)
C51 C52 1.554(12)
C51 C53 1.561(13)
C51 H51 0.9800
C52 H52A 0.9600
C52 H52B 0.9600
C52 H52C 0.9600
C53 H53A 0.9600
C53 H53B 0.9600
C53 H53C 0.9600
C54 C55 1.565(10)
C54 H54A 0.9600
C54 H54B 0.9600
C54 H54C 0.9600
C55 C56 1.551(12)
C55 H55 0.9800
C56 H56A 0.9600
C56 H56B 0.9600
C56 H56C 0.9600
C57 S3 1.822(12)
C58 S4 1.837(11)
N1 S1 1.627(6)
N1 S2 1.637(7)
N4 S4 1.611(6)
N4 S3 1.651(6)
S1 O1 1.401(5)
S1 O2 1.413(6)
S2 O3 1.417(5)
S2 O4 1.429(6)
S3 O5 1.409(5)
S3 O6 1.428(5)
S4 O7 1.404(5)
S4 O8 1.409(6)

loop_
_geom_torsion_atom_site_label_1
_geom_torsion_atom_site_label_2
_geom_torsion_atom_site_label_3
_geom_torsion_atom_site_label_4
_geom_torsion
N1 Au1 C1 N3 -43(30)
Cl1 Au1 C1 N3 70.8(6)
Cl2 Au1 C1 N3 -108.9(6)
N1 Au1 C1 N2 135(29)
Cl1 Au1 C1 N2 -110.6(6)
Cl2 Au1 C1 N2 69.7(6)
N2 C2 C3 N3 0.1(9)
C9 C4 C5 C6 -1.7(10)
N2 C4 C5 C6 -177.9(6)
C9 C4 C5 C13 174.5(7)
N2 C4 C5 C13 -1.8(10)
C4 C5 C6 C7 0.4(12)
C13 C5 C6 C7 -175.9(8)
C5 C6 C7 C8 1.2(14)
C6 C7 C8 C9 -1.6(14)
C7 C8 C9 C4 0.3(12)
C7 C8 C9 C10 176.7(8)
C5 C4 C9 C8 1.3(11)
N2 C4 C9 C8 177.7(6)
C5 C4 C9 C10 -174.8(7)
N2 C4 C9 C10 1.5(10)
C8 C9 C10 C11 46.5(11)
C4 C9 C10 C11 -137.4(9)
C8 C9 C10 C12 -77.3(10)
C4 C9 C10 C12 98.8(10)
C4 C5 C13 C15 140.6(8)
C6 C5 C13 C15 -43.4(11)
C4 C5 C13 C14 -93.1(9)
C6 C5 C13 C14 82.9(9)
C21 C16 C17 C18 -1.5(10)
N3 C16 C17 C18 -174.8(6)
C21 C16 C17 C25 177.7(7)
N3 C16 C17 C25 4.4(10)
C16 C17 C18 C19 1.7(11)
C25 C17 C18 C19 -177.4(8)
C17 C18 C19 C20 -2.4(13)
C18 C19 C20 C21 2.8(13)
C19 C20 C21 C16 -2.4(11)
C19 C20 C21 C22 174.2(7)
C17 C16 C21 C20 1.8(11)
N3 C16 C21 C20 175.1(6)
C17 C16 C21 C22 -174.8(6)
N3 C16 C21 C22 -1.5(10)
C20 C21 C22 C24 -77.5(11)
C16 C21 C22 C24 98.9(9)
C20 C21 C22 C23 45.6(10)
C16 C21 C22 C23 -137.9(8)
C16 C17 C25 C27 -97.0(9)
C18 C17 C25 C27 82.1(10)
C16 C17 C25 C26 137.3(8)
C18 C17 C25 C26 -43.6(10)
N4 Au2 C30 N6 92(42)
Cl3 Au2 C30 N6 -111.1(7)
Cl4 Au2 C30 N6 69.5(7)
N4 Au2 C30 N5 -88(42)
Cl3 Au2 C30 N5 68.9(7)
Cl4 Au2 C30 N5 -110.5(7)
N5 C31 C32 N6 -1.8(10)
C38 C33 C34 C35 -2.5(11)
N6 C33 C34 C35 179.5(6)
C38 C33 C34 C39 174.8(7)
N6 C33 C34 C39 -3.2(10)
C33 C34 C35 C36 0.3(12)
C39 C34 C35 C36 -177.1(8)
C34 C35 C36 C37 0.6(15)
C35 C36 C37 C38 0.6(15)
C34 C33 C38 C37 3.6(11)
N6 C33 C38 C37 -178.5(6)
C34 C33 C38 C42 -171.5(7)
N6 C33 C38 C42 6.5(10)
C36 C37 C38 C33 -2.5(12)
C36 C37 C38 C42 172.8(8)
C35 C34 C39 C40 -41.6(10)
C33 C34 C39 C40 141.2(8)
C35 C34 C39 C41 79.9(9)
C33 C34 C39 C41 -97.2(8)
C33 C38 C42 C43 91.7(10)
C37 C38 C42 C43 -83.1(10)
C33 C38 C42 C44 -145.0(8)
C37 C38 C42 C44 40.2(11)
C50 C45 C46 C47 -1.0(11)
N5 C45 C46 C47 177.3(6)
C50 C45 C46 C51 -173.6(7)
N5 C45 C46 C51 4.7(10)
C45 C46 C47 C48 2.5(11)
C51 C46 C47 C48 175.4(7)
C46 C47 C48 C49 -4.2(13)
C47 C48 C49 C50 4.3(13)
C46 C45 C50 C49 1.1(11)
N5 C45 C50 C49 -177.2(6)
C46 C45 C50 C55 177.2(7)
N5 C45 C50 C55 -1.1(10)
C48 C49 C50 C45 -2.7(11)
C48 C49 C50 C55 -178.9(7)
C45 C46 C51 C52 -144.7(8)
C47 C46 C51 C52 42.9(10)
C45 C46 C51 C53 90.8(9)
C47 C46 C51 C53 -81.6(10)
C45 C50 C55 C56 139.5(7)
C49 C50 C55 C56 -44.5(10)
C45 C50 C55 C54 -99.2(8)
C49 C50 C55 C54 76.7(9)
C1 Au1 N1 S1 -161(36)
Cl1 Au1 N1 S1 84.4(3)
Cl2 Au1 N1 S1 -96.0(3)
C1 Au1 N1 S2 17(30)
Cl1 Au1 N1 S2 -97.2(3)
Cl2 Au1 N1 S2 82.4(3)
N3 C1 N2 C2 0.1(8)
Au1 C1 N2 C2 -178.7(5)
N3 C1 N2 C4 -174.4(6)
Au1 C1 N2 C4 6.8(10)
C3 C2 N2 C1 -0.1(9)
C3 C2 N2 C4 174.7(7)
C5 C4 N2 C1 -103.8(8)
C9 C4 N2 C1 79.7(9)
C5 C4 N2 C2 82.5(9)
C9 C4 N2 C2 -94.0(8)
N2 C1 N3 C3 0.0(8)
Au1 C1 N3 C3 178.8(5)
N2 C1 N3 C16 178.2(7)
Au1 C1 N3 C16 -3.0(11)
C2 C3 N3 C1 -0.1(9)
C2 C3 N3 C16 -178.4(7)
C17 C16 N3 C1 -101.6(8)
C21 C16 N3 C1 84.6(9)
C17 C16 N3 C3 76.4(9)
C21 C16 N3 C3 -97.4(8)
C30 Au2 N4 S4 58(42)
Cl3 Au2 N4 S4 -99.4(4)
Cl4 Au2 N4 S4 79.9(4)
C30 Au2 N4 S3 -125(42)
Cl3 Au2 N4 S3 78.5(3)
Cl4 Au2 N4 S3 -102.1(3)
N6 C30 N5 C31 1.0(9)
Au2 C30 N5 C31 -179.0(6)
N6 C30 N5 C45 -179.1(7)
Au2 C30 N5 C45 0.9(12)
C32 C31 N5 C30 0.6(10)
C32 C31 N5 C45 -179.3(8)
C50 C45 N5 C30 -103.9(9)
C46 C45 N5 C30 77.7(10)
C50 C45 N5 C31 76.0(9)
C46 C45 N5 C31 -102.4(8)
N5 C30 N6 C32 -2.1(9)
Au2 C30 N6 C32 177.8(6)
N5 C30 N6 C33 179.7(7)
Au2 C30 N6 C33 -0.3(12)
C31 C32 N6 C30 2.5(10)
C31 C32 N6 C33 -179.3(8)
C38 C33 N6 C30 79.0(10)
C34 C33 N6 C30 -102.8(9)
C38 C33 N6 C32 -98.9(9)
C34 C33 N6 C32 79.3(9)
S2 N1 S1 O1 -32.7(5)
Au1 N1 S1 O1 145.7(4)
S2 N1 S1 O2 -167.9(4)
Au1 N1 S1 O2 10.5(5)
S2 N1 S1 C28 80.4(5)
Au1 N1 S1 C28 -101.2(5)
S1 N1 S2 O3 -34.0(5)
Au1 N1 S2 O3 147.6(4)
S1 N1 S2 O4 -168.4(4)
Au1 N1 S2 O4 13.2(5)
S1 N1 S2 C29 80.6(5)
Au1 N1 S2 C29 -97.8(5)
S4 N4 S3 O5 -167.9(4)
Au2 N4 S3 O5 14.1(5)
S4 N4 S3 O6 -33.3(6)
Au2 N4 S3 O6 148.7(4)
S4 N4 S3 C57 80.0(5)
Au2 N4 S3 C57 -98.0(5)
S3 N4 S4 O7 -167.7(4)
Au2 N4 S4 O7 10.2(5)
S3 N4 S4 O8 -33.6(6)
Au2 N4 S4 O8 144.3(4)
S3 N4 S4 C58 80.2(6)
Au2 N4 S4 C58 -101.9(5)

loop_
_platon_squeeze_void_nr
_platon_squeeze_void_average_x
_platon_squeeze_void_average_y
_platon_squeeze_void_average_z
_platon_squeeze_void_volume
_platon_squeeze_void_count_electrons
_platon_squeeze_void_content
1 -0.007 0.000 0.000 373 241 ' '
2 0.500 0.500 1.000 277 187 ' '
3 0.452 0.173 0.555 138 94 ' '
4 0.547 0.827 0.445 138 92 ' '
